data_4322129
loop_
_publ_author_name
'Aaron L. Odom'
'Daniel J. Mindiola'
'Christopher C. Cummins'

_publ_contact_author
;
Christopher C. Cummins
    Massachusetts Institute of Technology
    Department of Chemistry
    77 Massachusetts Ave.
    Cambridge, MA 02139
    USA
;
_publ_contact_author_email ccummins@mit.edu
_publ_contact_author_fax '(1) 617 253 7030'
_publ_contact_author_phone '(1) 617 253 5332'
_publ_section_title
;
 A Nucleophilic Chromium(V) Dioxo Radical Anion
;
_journal_name_full 'Inorganic Chemistry'
_journal_page_first 3290
_journal_page_last 3295
_journal_paper_doi 10.1021/ic981403r
_journal_volume 38
_journal_year 1999
_chemical_formula_sum 'C40 H45 Cr F2 N2 O2 Si'
_chemical_formula_weight 703.87
_chemical_name_systematic
; 
 Chromium(V)mon-oxo-bis(tert-butyl, 2,5-fluoro-methyl-anilide)triphenylsiloxide.
;
_space_group_IT_number 2
_symmetry_cell_setting triclinic
_symmetry_space_group_name_Hall '-P 1'
_symmetry_space_group_name_H-M 'P -1'
_atom_sites_solution_hydrogens geom
_atom_sites_solution_primary direct
_atom_sites_solution_secondary difmap
_audit_creation_method SHELXL
_cell_angle_alpha 80.855(2)
_cell_angle_beta 81.889(2)
_cell_angle_gamma 72.625(2)
_cell_formula_units_Z 2
_cell_length_a 9.6227(9)
_cell_length_b 10.3127(10)
_cell_length_c 19.649(2)
_cell_measurement_temperature 133(2)
_cell_measurement_theta_max 20.00
_cell_measurement_theta_min 2.09
_cell_volume 1828.2(3)
_computing_cell_refinement 'Siemens XSCANS'
_computing_data_collection 'Siemens XSCANS'
_computing_data_reduction 'Siemens SHELXTL'
_computing_molecular_graphics 'Siemens SHELXTL'
_computing_publication_material 'Siemens SHELXTL'
_computing_structure_refinement 'SHELXL-93 (Sheldrick, 1993)'
_computing_structure_solution 'SHELXS-86 (Sheldrick, 1990)'
_diffrn_ambient_temperature 133(2)
_diffrn_measurement_device 'Siemens P4'
_diffrn_measurement_method '\w scans'
_diffrn_radiation_monochromator graphite
_diffrn_radiation_source 'fine-focus sealed tube'
_diffrn_radiation_type MoK\a
_diffrn_radiation_wavelength 0.71073
_diffrn_reflns_av_R_equivalents 0.0612
_diffrn_reflns_av_sigmaI/netI 0.0706
_diffrn_reflns_limit_h_max 10
_diffrn_reflns_limit_h_min -10
_diffrn_reflns_limit_k_max 11
_diffrn_reflns_limit_k_min -7
_diffrn_reflns_limit_l_max 21
_diffrn_reflns_limit_l_min -19
_diffrn_reflns_number 5494
_diffrn_reflns_theta_max 20.00
_diffrn_reflns_theta_min 2.09
_exptl_absorpt_coefficient_mu 0.392
_exptl_absorpt_correction_type none
_exptl_crystal_density_diffrn 1.279
_exptl_crystal_F_000 742
_exptl_crystal_size_max 0.20
_exptl_crystal_size_mid 0.11
_exptl_crystal_size_min 0.04
_refine_diff_density_max 0.551
_refine_diff_density_min -0.443
_refine_diff_density_rms 0.084
_refine_ls_extinction_method none
_refine_ls_goodness_of_fit_all 1.171
_refine_ls_goodness_of_fit_obs 1.218
_refine_ls_matrix_type full
_refine_ls_number_parameters 431
_refine_ls_number_reflns 3223
_refine_ls_number_restraints 0
_refine_ls_restrained_S_all 1.226
_refine_ls_restrained_S_obs 1.218
_refine_ls_R_factor_all 0.1123
_refine_ls_R_factor_obs 0.0887
_refine_ls_shift/esd_max 0.032
_refine_ls_shift/esd_mean 0.002
_refine_ls_structure_factor_coef Fsqd
_refine_ls_weighting_details 'w=1/[\s^2^(Fo^2^)+(0.0000P)^2^+16.9731P] where P=(Fo^2^+2Fc^2^)/3'
_refine_ls_weighting_scheme calc
_refine_ls_wR_factor_all 0.1950
_refine_ls_wR_factor_obs 0.1745
_reflns_number_observed 2807
_reflns_number_total 3381
_reflns_observed_criterion >2sigma(I)
_cod_data_source_file ic981403r_2.cif
_cod_data_source_block j_96118
_cod_depositor_comments
;
The following automatic conversions were performed:

'_refine_ls_weighting_scheme' value 'calc
w=1/[\s^2^(Fo^2^)+(0.0000P)^2^+16.9731P] where P=(Fo^2^+2Fc^2^)/3'
was changed to 'calc'. New tag '_refine_ls_weighting_details' was
created. The value of the new tag was set to
'w=1/[\s^2^(Fo^2^)+(0.0000P)^2^+16.9731P] where P=(Fo^2^+2Fc^2^)/3'.

Automatic conversion script
Id: cif_fix_values 3143 2015-03-26 13:38:13Z robertas 
;
_cod_original_sg_symbol_H-M 'P 1'
_cod_database_code 4322129

loop_
_symmetry_equiv_pos_as_xyz
'x, y, z'
'-x, -y, -z'

loop_
_atom_site_aniso_label
_atom_site_aniso_U_11
_atom_site_aniso_U_22
_atom_site_aniso_U_33
_atom_site_aniso_U_23
_atom_site_aniso_U_13
_atom_site_aniso_U_12
Cr 0.0178(9) 0.0205(9) 0.0185(9) 0.0019(7) 0.0029(7) -0.0004(7)
Si 0.028(2) 0.023(2) 0.022(2) -0.0006(13) 0.0057(13) 0.0014(13)
F1 0.053(4) 0.079(5) 0.020(3) 0.014(3) -0.006(3) -0.033(4)
F2 0.039(4) 0.045(4) 0.039(4) -0.005(3) -0.019(3) -0.016(3)
O1 0.018(4) 0.028(4) 0.015(4) 0.001(3) 0.003(3) -0.004(3)
O2 0.035(4) 0.025(4) 0.029(4) -0.004(3) 0.004(3) -0.007(3)
N1 0.011(4) 0.027(5) 0.030(5) 0.008(4) 0.005(4) 0.003(4)
N2 0.014(4) 0.025(5) 0.010(4) 0.003(4) 0.000(3) -0.001(4)
C11 0.010(5) 0.039(7) 0.025(7) 0.005(6) -0.012(5) -0.001(5)
C12 0.026(6) 0.072(9) 0.018(7) 0.013(7) -0.003(5) -0.026(6)
C13 0.047(8) 0.085(10) 0.029(7) -0.003(7) -0.021(6) -0.030(7)
C14 0.057(8) 0.067(9) 0.040(8) 0.000(7) -0.016(6) -0.041(7)
C15 0.026(6) 0.065(8) 0.035(8) -0.003(6) -0.015(5) -0.024(6)
C16 0.014(6) 0.052(8) 0.027(6) 0.013(6) -0.005(5) -0.007(5)
C17 0.022(6) 0.026(6) 0.040(7) 0.009(5) 0.011(5) 0.009(5)
C18 0.026(7) 0.072(9) 0.060(9) 0.012(7) -0.006(6) 0.013(6)
C19 0.034(7) 0.043(7) 0.062(8) 0.018(6) 0.014(6) 0.008(6)
C21 0.007(5) 0.036(7) 0.011(5) -0.005(5) 0.003(4) -0.001(5)
C22 0.018(6) 0.035(7) 0.019(6) -0.007(5) 0.002(5) -0.014(5)
C23 0.015(6) 0.021(7) 0.041(7) 0.012(5) 0.000(5) -0.002(5)
C24 0.027(6) 0.018(6) 0.053(8) -0.008(6) 0.016(6) -0.002(5)
C25 0.037(7) 0.036(8) 0.039(7) -0.014(6) 0.020(6) -0.019(6)
C26 0.023(6) 0.033(7) 0.016(6) -0.007(5) 0.003(4) -0.011(5)
C27 0.026(6) 0.025(6) 0.018(6) -0.002(5) 0.004(5) -0.007(5)
C31 0.039(7) 0.020(6) 0.017(6) -0.005(5) 0.006(5) 0.009(5)
C32 0.050(8) 0.062(9) 0.030(7) -0.004(6) -0.005(6) -0.012(7)
C33 0.051(8) 0.059(9) 0.060(10) -0.014(8) -0.014(7) 0.007(7)
C34 0.063(9) 0.060(9) 0.029(9) -0.017(7) -0.016(7) 0.019(8)
C35 0.074(10) 0.048(8) 0.020(8) 0.009(6) 0.001(7) 0.023(8)
C36 0.058(8) 0.048(7) 0.011(7) -0.001(6) 0.001(6) 0.008(6)
C41 0.032(6) 0.028(6) 0.018(6) 0.002(5) 0.005(5) 0.005(5)
C42 0.079(10) 0.025(8) 0.089(11) -0.011(7) 0.062(8) -0.009(7)
C43 0.097(11) 0.034(8) 0.103(12) -0.020(8) 0.079(10) -0.018(8)
C44 0.060(9) 0.035(7) 0.064(9) 0.006(7) 0.007(7) -0.020(7)
C45 0.033(7) 0.038(7) 0.034(7) -0.008(5) 0.000(6) -0.008(6)
C46 0.013(5) 0.033(7) 0.017(6) -0.004(5) 0.008(5) -0.002(5)
C51 0.031(7) 0.028(6) 0.019(6) -0.001(5) 0.013(5) 0.000(5)
C52 0.031(7) 0.034(7) 0.043(7) -0.005(5) 0.016(6) -0.004(6)
C53 0.030(8) 0.061(9) 0.058(8) -0.016(7) 0.007(6) -0.009(7)
C54 0.023(7) 0.059(9) 0.084(10) -0.001(8) 0.007(7) -0.002(7)
C55 0.033(8) 0.016(6) 0.064(8) -0.010(5) 0.022(6) 0.003(6)
C56 0.045(8) 0.030(7) 0.039(7) 0.001(6) 0.014(6) -0.007(6)
C110 0.024(6) 0.026(6) 0.058(8) 0.011(6) 0.017(6) 0.005(5)
C151 0.051(8) 0.068(8) 0.058(8) 0.005(7) -0.011(6) -0.045(7)
C251 0.091(10) 0.068(9) 0.077(10) -0.047(8) 0.029(8) -0.055(8)

loop_
_atom_site_label
_atom_site_type_symbol
_atom_site_fract_x
_atom_site_fract_y
_atom_site_fract_z
_atom_site_U_iso_or_equiv
_atom_site_thermal_displace_type
_atom_site_occupancy
_atom_site_calc_flag
_atom_site_refinement_flags
_atom_site_disorder_group
Cr Cr 0.3447(2) -0.18501(15) 0.21304(7) 0.0210(5) Uani 1 d . .
Si Si 0.2083(3) -0.3340(3) 0.35869(14) 0.0272(7) Uani 1 d . .
F1 F 0.2323(6) -0.1354(6) 0.0119(3) 0.050(2) Uani 1 d . .
F2 F 0.6746(6) -0.4074(5) 0.2769(3) 0.0388(15) Uani 1 d . .
O1 O 0.3020(6) -0.3022(6) 0.2849(3) 0.022(2) Uani 1 d . .
O2 O 0.3884(7) -0.0635(6) 0.2393(3) 0.030(2) Uani 1 d . .
N1 N 0.1922(7) -0.1268(8) 0.1581(4) 0.026(2) Uani 1 d . .
N2 N 0.5047(7) -0.2925(7) 0.1645(3) 0.018(2) Uani 1 d . .
C'8 C 0.5792(23) -0.2703(20) 0.0385(10) 0.031(7) Uiso 0.49(2) d P .
C'9 C 0.5803(22) -0.0795(19) 0.1058(11) 0.029(6) Uiso 0.49(2) d P .
C'10 C 0.7711(23) -0.3072(23) 0.1206(11) 0.038(7) Uiso 0.49(2) d P .
C11 C 0.1714(9) -0.2337(10) 0.1257(5) 0.026(3) Uani 1 d . .
C12 C 0.1937(10) -0.2390(12) 0.0545(5) 0.038(3) Uani 1 d . .
C13 C 0.1743(12) -0.3449(13) 0.0260(6) 0.050(3) Uani 1 d . .
H13A H 0.1901(12) -0.3449(13) -0.0229(6) 0.060 Uiso 1 calc R .
C14 C 0.1323(12) -0.4512(12) 0.0669(6) 0.049(3) Uani 1 d . .
H14A H 0.1201(12) -0.5241(12) 0.0465(6) 0.059 Uiso 1 calc R .
C15 C 0.1080(11) -0.4505(12) 0.1389(5) 0.039(3) Uani 1 d . .
C16 C 0.1290(10) -0.3442(11) 0.1664(5) 0.033(3) Uani 1 d . .
H16A H 0.1142(10) -0.3449(11) 0.2153(5) 0.040 Uiso 1 calc R .
C17 C 0.0862(10) 0.0133(9) 0.1497(5) 0.035(3) Uani 1 d . .
C18 C -0.0565(11) 0.0065(12) 0.1275(6) 0.061(4) Uani 1 d . .
H18A H -0.0971(11) -0.0564(12) 0.1615(6) 0.091 Uiso 1 calc R .
H18B H -0.0378(11) -0.0265(12) 0.0820(6) 0.091 Uiso 1 calc R .
H18C H -0.1264(11) 0.0979(12) 0.1246(6) 0.091 Uiso 1 calc R .
C19 C 0.1519(11) 0.1109(11) 0.0974(6) 0.055(4) Uani 1 d . .
H19A H 0.2436(11) 0.1141(11) 0.1125(6) 0.082 Uiso 1 calc R .
H19B H 0.0829(11) 0.2028(11) 0.0944(6) 0.082 Uiso 1 calc R .
H19C H 0.1715(11) 0.0784(11) 0.0518(6) 0.082 Uiso 1 calc R .
C21 C 0.5497(9) -0.4353(10) 0.1870(4) 0.019(2) Uani 1 d . .
C22 C 0.6361(10) -0.4928(10) 0.2417(5) 0.023(2) Uani 1 d . .
C23 C 0.6851(10) -0.6321(10) 0.2612(5) 0.028(3) Uani 1 d . .
H23A H 0.7457(10) -0.6673(10) 0.2979(5) 0.034 Uiso 1 calc R .
C24 C 0.6447(11) -0.7195(10) 0.2265(6) 0.035(3) Uani 1 d . .
H24A H 0.6801(11) -0.8156(10) 0.2388(6) 0.042 Uiso 1 calc R .
C25 C 0.5537(12) -0.6692(11) 0.1744(6) 0.036(3) Uani 1 d . .
C26 C 0.5092(10) -0.5281(10) 0.1549(5) 0.024(2) Uani 1 d . .
H26A H 0.4485(10) -0.4935(10) 0.1182(5) 0.028 Uiso 1 calc R .
C27 C 0.6092(10) -0.2389(9) 0.1099(4) 0.024(2) Uani 1 d . .
C28 C 0.6797(24) -0.3434(21) 0.0567(11) 0.040(7) Uiso 0.51(2) d P .
C29 C 0.5234(21) -0.1038(18) 0.0739(10) 0.027(6) Uiso 0.51(2) d P .
C31 C 0.3069(11) -0.3198(9) 0.4305(5) 0.030(3) Uani 1 d . .
C32 C 0.3927(12) -0.2310(12) 0.4222(6) 0.049(3) Uani 1 d . .
H32A H 0.4026(12) -0.1768(12) 0.3790(6) 0.058 Uiso 1 calc R .
C33 C 0.4660(13) -0.2205(13) 0.4777(7) 0.060(4) Uani 1 d . .
H33A H 0.5239(13) -0.1585(13) 0.4715(7) 0.072 Uiso 1 calc R .
C34 C 0.4544(14) -0.2977(14) 0.5395(6) 0.056(4) Uani 1 d . .
H34A H 0.5062(14) -0.2923(14) 0.5762(6) 0.068 Uiso 1 calc R .
C35 C 0.3660(15) -0.3849(13) 0.5488(6) 0.058(4) Uani 1 d . .
H35A H 0.3544(15) -0.4360(13) 0.5928(6) 0.070 Uiso 1 calc R .
C36 C 0.2946(12) -0.3988(11) 0.4952(5) 0.045(3) Uani 1 d . .
H36A H 0.2374(12) -0.4615(11) 0.5021(5) 0.054 Uiso 1 calc R .
C41 C 0.1937(11) -0.5135(10) 0.3620(5) 0.030(3) Uani 1 d . .
C42 C 0.0851(14) -0.5612(11) 0.4057(7) 0.072(5) Uani 1 d . .
H42A H 0.0121(14) -0.4996(11) 0.4321(7) 0.087 Uiso 1 calc R .
C43 C 0.0828(15) -0.6951(12) 0.4108(7) 0.086(5) Uani 1 d . .
H43A H 0.0104(15) -0.7259(12) 0.4414(7) 0.103 Uiso 1 calc R .
C44 C 0.1845(13) -0.7835(11) 0.3717(6) 0.054(3) Uani 1 d . .
H44A H 0.1808(13) -0.8753(11) 0.3745(6) 0.065 Uiso 1 calc R .
C45 C 0.2909(11) -0.7425(11) 0.3290(5) 0.035(3) Uani 1 d . .
H45A H 0.3629(11) -0.8053(11) 0.3028(5) 0.042 Uiso 1 calc R .
C46 C 0.2933(9) -0.6058(10) 0.3240(4) 0.023(2) Uani 1 d . .
H46A H 0.3666(9) -0.5767(10) 0.2932(4) 0.028 Uiso 1 calc R .
C51 C 0.0170(11) -0.2119(10) 0.3668(5) 0.029(3) Uani 1 d . .
C52 C -0.0964(12) -0.2281(10) 0.3352(5) 0.039(3) Uani 1 d . .
H52A H -0.0797(12) -0.3046(10) 0.3108(5) 0.047 Uiso 1 calc R .
C53 C -0.2340(12) -0.1332(13) 0.3390(6) 0.051(3) Uani 1 d . .
H53A H -0.3105(12) -0.1457(13) 0.3173(6) 0.061 Uiso 1 calc R .
C54 C -0.2601(13) -0.0214(13) 0.3739(7) 0.060(4) Uani 1 d . .
H54A H -0.3541(13) 0.0433(13) 0.3759(7) 0.072 Uiso 1 calc R .
C55 C -0.1509(12) -0.0032(10) 0.4058(6) 0.042(3) Uani 1 d . .
H55A H -0.1696(12) 0.0734(10) 0.4304(6) 0.050 Uiso 1 calc R .
C56 C -0.0129(12) -0.0966(10) 0.4023(5) 0.041(3) Uani 1 d . .
H56A H 0.0626(12) -0.0826(10) 0.4242(5) 0.049 Uiso 1 calc R .
C110 C 0.0486(11) 0.0667(10) 0.2206(5) 0.043(3) Uani 1 d . .
H11A H 0.1378(11) 0.0728(10) 0.2370(5) 0.064 Uiso 1 calc R .
H11B H 0.0063(11) 0.0037(10) 0.2538(5) 0.064 Uiso 1 calc R .
H11C H -0.0223(11) 0.1576(10) 0.2163(5) 0.064 Uiso 1 calc R .
C151 C 0.0611(12) -0.5662(12) 0.1860(6) 0.054(3) Uani 1 d . .
H15A H 0.0514(12) -0.6327(12) 0.1578(6) 0.080 Uiso 1 calc R .
H15B H -0.0331(12) -0.5283(12) 0.2122(6) 0.080 Uiso 1 calc R .
H15C H 0.1350(12) -0.6116(12) 0.2183(6) 0.080 Uiso 1 calc R .
C210 C 0.7308(21) -0.2247(20) 0.1503(10) 0.031(6) Uiso 0.51(2) d P .
C251 C 0.5009(14) -0.7633(12) 0.1378(7) 0.071(4) Uani 1 d . .
H25A H 0.4377(14) -0.7083(12) 0.1026(7) 0.106 Uiso 1 calc R .
H25B H 0.4457(14) -0.8144(12) 0.1718(7) 0.106 Uiso 1 calc R .
H25C H 0.5854(14) -0.8277(12) 0.1157(7) 0.106 Uiso 1 calc R .

loop_
_atom_type_symbol
_atom_type_description
_atom_type_scat_dispersion_real
_atom_type_scat_dispersion_imag
_atom_type_scat_source
C C 0.0033 0.0016 'International Tables Vol C Tables 4.2.6.8 and 6.1.1.4'
H H 0.0000 0.0000 'International Tables Vol C Tables 4.2.6.8 and 6.1.1.4'
N N 0.0061 0.0033 'International Tables Vol C Tables 4.2.6.8 and 6.1.1.4'
O O 0.0106 0.0060 'International Tables Vol C Tables 4.2.6.8 and 6.1.1.4'
F F 0.0171 0.0103 'International Tables Vol C Tables 4.2.6.8 and 6.1.1.4'
Si Si 0.0817 0.0704 'International Tables Vol C Tables 4.2.6.8 and 6.1.1.4'
Cr Cr 0.3209 0.6236 'International Tables Vol C Tables 4.2.6.8 and 6.1.1.4'

loop_
_geom_angle_atom_site_label_1
_geom_angle_atom_site_label_2
_geom_angle_atom_site_label_3
_geom_angle
_geom_angle_site_symmetry_1
_geom_angle_site_symmetry_3
_geom_angle_publ_flag
O2 Cr O1 110.9(3) . . ?
O2 Cr N1 114.5(3) . . ?
O1 Cr N1 109.1(3) . . ?
O2 Cr N2 110.1(3) . . ?
O1 Cr N2 103.3(3) . . ?
N1 Cr N2 108.3(3) . . ?
O1 Si C31 108.9(4) . . ?
O1 Si C41 106.4(4) . . ?
C31 Si C41 111.4(4) . . ?
O1 Si C51 112.8(4) . . ?
C31 Si C51 108.6(4) . . ?
C41 Si C51 108.8(4) . . ?
Si O1 Cr 150.9(4) . . ?
C11 N1 C17 119.4(7) . . ?
C11 N1 Cr 113.6(5) . . ?
C17 N1 Cr 126.7(7) . . ?
C21 N2 C27 115.7(6) . . ?
C21 N2 Cr 118.2(5) . . ?
C27 N2 Cr 125.2(5) . . ?
C28 C'8 C27 69.0(16) . . ?
C28 C'8 C29 115.1(19) . . ?
C27 C'8 C29 51.5(9) . . ?
C29 C'9 C27 67.9(16) . . ?
C29 C'9 C210 118.3(20) . . ?
C27 C'9 C210 51.4(9) . . ?
C210 C'10 C27 71.2(16) . . ?
C210 C'10 C28 126.0(21) . . ?
C27 C'10 C28 55.7(10) . . ?
C12 C11 C16 115.8(10) . . ?
C12 C11 N1 123.9(9) . . ?
C16 C11 N1 120.3(9) . . ?
F1 C12 C13 119.0(9) . . ?
F1 C12 C11 119.3(10) . . ?
C13 C12 C11 121.8(10) . . ?
C12 C13 C14 121.2(10) . . ?
C13 C14 C15 119.3(11) . . ?
C16 C15 C14 118.5(10) . . ?
C16 C15 C151 120.5(10) . . ?
C14 C15 C151 121.0(10) . . ?
C15 C16 C11 123.4(10) . . ?
N1 C17 C18 110.4(9) . . ?
N1 C17 C19 110.8(7) . . ?
C18 C17 C19 110.5(9) . . ?
N1 C17 C110 108.3(8) . . ?
C18 C17 C110 106.6(8) . . ?
C19 C17 C110 110.0(9) . . ?
C26 C21 C22 115.5(8) . . ?
C26 C21 N2 121.2(8) . . ?
C22 C21 N2 123.3(8) . . ?
F2 C22 C23 118.6(9) . . ?
F2 C22 C21 118.4(8) . . ?
C23 C22 C21 123.0(9) . . ?
C22 C23 C24 119.0(9) . . ?
C25 C24 C23 120.9(9) . . ?
C24 C25 C26 118.4(9) . . ?
C24 C25 C251 121.9(10) . . ?
C26 C25 C251 119.6(11) . . ?
C25 C26 C21 123.0(9) . . ?
C29 C27 N2 107.9(9) . . ?
C29 C27 C'10 135.2(12) . . ?
N2 C27 C'10 113.5(10) . . ?
C29 C27 C210 113.1(12) . . ?
N2 C27 C210 105.2(9) . . ?
C'10 C27 C210 39.9(9) . . ?
C29 C27 C28 110.6(12) . . ?
N2 C27 C28 110.7(10) . . ?
C'10 C27 C28 69.9(12) . . ?
C210 C27 C28 109.2(12) . . ?
C29 C27 C'8 74.0(11) . . ?
N2 C27 C'8 106.2(9) . . ?
C'10 C27 C'8 108.8(12) . . ?
C210 C27 C'8 143.4(12) . . ?
C28 C27 C'8 41.1(9) . . ?
C29 C27 C'9 37.4(8) . . ?
N2 C27 C'9 112.2(9) . . ?
C'10 C27 C'9 108.0(12) . . ?
C210 C27 C'9 76.4(11) . . ?
C28 C27 C'9 133.1(12) . . ?
C'8 C27 C'9 107.9(12) . . ?
C'8 C28 C27 70.0(16) . . ?
C'8 C28 C'10 121.3(21) . . ?
C27 C28 C'10 54.3(10) . . ?
C'9 C29 C27 74.7(17) . . ?
C'9 C29 C'8 123.6(20) . . ?
C27 C29 C'8 54.5(9) . . ?
C32 C31 C36 118.4(10) . . ?
C32 C31 Si 121.2(8) . . ?
C36 C31 Si 120.4(9) . . ?
C31 C32 C33 120.5(11) . . ?
C34 C33 C32 120.7(13) . . ?
C33 C34 C35 119.3(12) . . ?
C36 C35 C34 121.4(11) . . ?
C35 C36 C31 119.8(12) . . ?
C46 C41 C42 116.7(9) . . ?
C46 C41 Si 120.9(7) . . ?
C42 C41 Si 122.4(8) . . ?
C43 C42 C41 121.3(10) . . ?
C44 C43 C42 119.9(11) . . ?
C45 C44 C43 120.9(11) . . ?
C44 C45 C46 119.1(10) . . ?
C41 C46 C45 122.0(9) . . ?
C52 C51 C56 117.6(9) . . ?
C52 C51 Si 121.8(8) . . ?
C56 C51 Si 120.5(8) . . ?
C51 C52 C53 120.6(10) . . ?
C54 C53 C52 120.6(11) . . ?
C55 C54 C53 120.1(11) . . ?
C54 C55 C56 120.1(11) . . ?
C55 C56 C51 120.9(11) . . ?
C'10 C210 C27 69.0(16) . . ?
C'10 C210 C'9 111.0(20) . . ?
C27 C210 C'9 52.2(9) . . ?

loop_
_geom_bond_atom_site_label_1
_geom_bond_atom_site_label_2
_geom_bond_distance
_geom_bond_site_symmetry_2
_geom_bond_publ_flag
Cr O2 1.611(6) . ?
Cr O1 1.792(6) . ?
Cr N1 1.842(7) . ?
Cr N2 1.847(7) . ?
Si O1 1.637(6) . ?
Si C31 1.854(10) . ?
Si C41 1.888(10) . ?
Si C51 1.897(10) . ?
F1 C12 1.359(11) . ?
F2 C22 1.361(10) . ?
N1 C11 1.431(12) . ?
N1 C17 1.499(11) . ?
N2 C21 1.421(11) . ?
N2 C27 1.519(11) . ?
C'8 C28 1.10(2) . ?
C'8 C27 1.57(2) . ?
C'8 C29 1.86(3) . ?
C'9 C29 0.99(2) . ?
C'9 C27 1.57(2) . ?
C'9 C210 1.94(3) . ?
C'10 C210 1.05(2) . ?
C'10 C27 1.54(2) . ?
C'10 C28 1.77(3) . ?
C11 C12 1.393(13) . ?
C11 C16 1.414(13) . ?
C12 C13 1.373(15) . ?
C13 C14 1.381(15) . ?
C14 C15 1.401(14) . ?
C15 C16 1.374(14) . ?
C15 C151 1.529(14) . ?
C17 C18 1.522(15) . ?
C17 C19 1.528(13) . ?
C17 C110 1.536(14) . ?
C21 C26 1.396(12) . ?
C21 C22 1.398(12) . ?
C22 C23 1.380(12) . ?
C23 C24 1.380(14) . ?
C24 C25 1.378(14) . ?
C25 C26 1.394(13) . ?
C25 C251 1.528(15) . ?
C27 C29 1.51(2) . ?
C27 C210 1.56(2) . ?
C27 C28 1.56(2) . ?
C31 C32 1.383(14) . ?
C31 C36 1.408(13) . ?
C32 C33 1.41(2) . ?
C33 C34 1.35(2) . ?
C34 C35 1.39(2) . ?
C35 C36 1.38(2) . ?
C41 C46 1.364(12) . ?
C41 C42 1.412(14) . ?
C42 C43 1.37(2) . ?
C43 C44 1.362(15) . ?
C44 C45 1.355(14) . ?
C45 C46 1.404(13) . ?
C51 C52 1.391(14) . ?
C51 C56 1.410(14) . ?
C52 C53 1.392(14) . ?
C53 C54 1.38(2) . ?
C54 C55 1.37(2) . ?
C55 C56 1.388(14) . ?
